data_3000408
loop_
_publ_author_name
'Augustina Jozeli\=unait\.e'
'Aiman Rahmanudin'
'Emilie Baudat'
'Saulius Gra\<zulis'
'Kevin Sivula'
'Daniele Fazzi'
'Edvinas Orentas'
'Giuseppe Sforazzini'

_publ_section_title
;
 Light-Responsive Oligothiophenes Incorporating Phothocromic Torsional
 Switches
;
_journal_name_full 'Chemistry -- A European Journal'
_journal_paper_doi 10.1002/chem.202202698
_journal_year 2022
_chemical_formula_moiety 'C47 H44 N2 O3 S4'
_chemical_formula_sum 'C47 H44 N2 O3 S4'
_chemical_formula_weight 813.08
_space_group_crystal_system triclinic
_space_group_IT_number 2
_space_group_name_Hall '-P 1'
_space_group_name_H-M_alt 'P -1'
_atom_sites_solution_hydrogens geom
_atom_sites_solution_primary dual
_audit_creation_date 2022-08-10
_audit_creation_method
;
Olex2 1.5
(compiled 2022.04.07 svn.rca3783a for OlexSys, GUI svn.r6498)
;
_cell_angle_alpha 94.468(4)
_cell_angle_beta 93.849(4)
_cell_angle_gamma 109.226(4)
_cell_formula_units_Z 4
_cell_length_a 11.4921(8)
_cell_length_b 16.4689(12)
_cell_length_c 24.1238(17)
_cell_measurement_reflns_used 63680
_cell_measurement_temperature 100
_cell_measurement_theta_max 68.253
_cell_measurement_theta_min 1.846
_cell_volume 4277.1(5)
_computing_molecular_graphics 'Olex2 1.5 (Dolomanov et al., 2009)'
_computing_publication_material 'Olex2 1.5 (Dolomanov et al., 2009)'
_computing_structure_refinement 'SHELXL 2018/3 (Sheldrick, 2015)'
_computing_structure_solution 'SHELXT 2018/2 (Sheldrick, 2018)'
_diffrn_ambient_temperature 100
_diffrn_measured_fraction_theta_full 0.983
_diffrn_measured_fraction_theta_max 0.982
_diffrn_measurement_device_type 'Rigaku MicroMax-007HF, Pilatus 3R 200K-A, AFC Kappa goniometer'
_diffrn_radiation_type CuK\a
_diffrn_radiation_wavelength 1.54187
_diffrn_reflns_av_R_equivalents 0.0625
_diffrn_reflns_av_unetI/netI 0.0435
_diffrn_reflns_Laue_measured_fraction_full 0.983
_diffrn_reflns_Laue_measured_fraction_max 0.982
_diffrn_reflns_limit_h_max 13
_diffrn_reflns_limit_h_min -13
_diffrn_reflns_limit_k_max 16
_diffrn_reflns_limit_k_min -19
_diffrn_reflns_limit_l_max 27
_diffrn_reflns_limit_l_min -29
_diffrn_reflns_number 63680
_diffrn_reflns_point_group_measured_fraction_full 0.983
_diffrn_reflns_point_group_measured_fraction_max 0.982
_diffrn_reflns_theta_full 67.687
_diffrn_reflns_theta_max 68.253
_diffrn_reflns_theta_min 1.846
_diffrn_source_current 30.0
_diffrn_source_power 1.2
_diffrn_source_voltage 40.0
_exptl_absorpt_coefficient_mu 2.375
_exptl_absorpt_correction_type empirical
_exptl_crystal_colour orange
_exptl_crystal_colour_primary orange
_exptl_crystal_density_diffrn 1.263
_exptl_crystal_description prism
_exptl_crystal_F_000 1712
_exptl_crystal_size_max 0.2
_exptl_crystal_size_mid 0.2
_exptl_crystal_size_min 0.2
_refine_diff_density_max 1.438
_refine_diff_density_min -0.921
_refine_diff_density_rms 0.083
_refine_ls_extinction_coef 0.0043(6)
_refine_ls_extinction_expression Fc^*^=kFc[1+0.001xFc^2^\l^3^/sin(2\q)]^-1/4^
_refine_ls_extinction_method 'SHELXL-2018/3 (Sheldrick 2018)'
_refine_ls_goodness_of_fit_ref 1.035
_refine_ls_hydrogen_treatment constr
_refine_ls_matrix_type full
_refine_ls_number_parameters 1163
_refine_ls_number_reflns 15368
_refine_ls_number_restraints 109
_refine_ls_restrained_S_all 1.043
_refine_ls_R_factor_all 0.0758
_refine_ls_R_factor_gt 0.0733
_refine_ls_shift/su_max 0.000
_refine_ls_shift/su_mean 0.000
_refine_ls_structure_factor_coef Fsqd
_refine_ls_weighting_details 'w=1/[\s^2^(Fo^2^)+(0.1539P)^2^+2.8432P] where P=(Fo^2^+2Fc^2^)/3'
_refine_ls_weighting_scheme calc
_refine_ls_wR_factor_gt 0.2283
_refine_ls_wR_factor_ref 0.2313
_reflns_Friedel_coverage 0.000
_reflns_Friedel_fraction_full .
_reflns_Friedel_fraction_max .
_reflns_number_gt 14082
_reflns_number_total 15368
_reflns_threshold_expression 'I > 2\s(I)'
_journal_article_reference e202202698
_cod_data_source_file PTS_T4_trans_IV-v0.3.0.cif
_cod_data_source_block shelx
_cod_depositor_comments 'Releasing structure 3000408 into public domain as published material.'
_cod_database_code 3000408
_shelx_shelxl_version_number 2018/3
_shelx_space_group_comment
;
The symmetry employed for this shelxl refinement is uniquely defined
by the following loop, which should always be used as a source of
symmetry information in preference to the above space-group names.
They are only intended as comments.
;
_shelx_estimated_absorpt_t_max 0.648
_shelx_estimated_absorpt_t_min 0.648
_olex2_refinement_description
;
1. Fixed Uiso
 At 1.2 times of:
  All C(H) groups, All C(H,H) groups
 At 1.5 times of:
  All C(H,H,H) groups
2. Restrained distances
 O00G-C024 \\sim O00G-C2
 with sigma of 0.02
 C00S-C011 \\sim C00S-C0
 with sigma of 0.02
 C011-C01J \\sim C0-C0AA
 with sigma of 0.02
 C011-C01P \\sim C0-C1AA
 with sigma of 0.02
 C01J-C026 \\sim C0AA-C3
 with sigma of 0.02
 C01J-C02O \\sim C0AA-C5AA
 with sigma of 0.02
 C01P-C029 \\sim C1AA-C5
 with sigma of 0.02
 C01P-C02N \\sim C1AA-C4AA
 with sigma of 0.02
 N01S-C02H \\sim N01T-C3AA
 with sigma of 0.02
 N01S-N02K \\sim N01T-N02L
 with sigma of 0.02
 C020-C024 \\sim C1-C2
 with sigma of 0.02
 C020-C027 \\sim C1-C4
 with sigma of 0.02
 C024-C02X \\sim C2-C6AA
 with sigma of 0.02
 C027-C02H \\sim C4-C3AA
 with sigma of 0.02
 C029-C02G \\sim C5-C2AA
 with sigma of 0.02
 C02G-N02K \\sim C2AA-N02L
 with sigma of 0.02
 C02G-C02O \\sim C2AA-C5AA
 with sigma of 0.02
 C02H-C02Y \\sim C3AA-C7AA
 with sigma of 0.02
 C02X-C02Y \\sim C6AA-C7AA
 with sigma of 0.02
 O00G-C020 \\sim O00G-C1
 with sigma of 0.04
 O00G-C02X \\sim O00G-C6AA
 with sigma of 0.04
 C00S-C01J \\sim C00S-C0AA
 with sigma of 0.04
 C00S-C01P \\sim C00S-C1AA
 with sigma of 0.04
 C011-C026 \\sim C0-C3
 with sigma of 0.04
 C011-C029 \\sim C0-C5
 with sigma of 0.04
 C011-C02N \\sim C0-C4AA
 with sigma of 0.04
 C011-C02O \\sim C0-C5AA
 with sigma of 0.04
 C01J-C01P \\sim C0AA-C1AA
 with sigma of 0.04
 C01J-C02G \\sim C0AA-C2AA
 with sigma of 0.04
 C01P-C02G \\sim C1AA-C2AA
 with sigma of 0.04
 N01S-C027 \\sim N01T-C4
 with sigma of 0.04
 N01S-C02G \\sim N01T-C2AA
 with sigma of 0.04
 N01S-C02Y \\sim N01T-C7AA
 with sigma of 0.04
 C020-C02H \\sim C1-C3AA
 with sigma of 0.04
 C020-C02X \\sim C1-C6AA
 with sigma of 0.04
 C024-C027 \\sim C2-C4
 with sigma of 0.04
 C024-C02Y \\sim C2-C7AA
 with sigma of 0.04
 C026-C02O \\sim C3-C5AA
 with sigma of 0.04
 C027-C02Y \\sim C4-C7AA
 with sigma of 0.04
 C029-N02K \\sim C5-N02L
 with sigma of 0.04
 C029-C02N \\sim C5-C4AA
 with sigma of 0.04
 C029-C02O \\sim C5-C5AA
 with sigma of 0.04
 C02H-N02K \\sim C3AA-N02L
 with sigma of 0.04
 C02H-C02X \\sim C3AA-C6AA
 with sigma of 0.04
 N02K-C02O \\sim N02L-C5AA
 with sigma of 0.04
3. Uiso/Uaniso restraints and constraints
Uanis(C00A) \\sim Ueq: with sigma of 0.01 and sigma for terminal atoms of 0.02
Uanis(C00E) \\sim Ueq: with sigma of 0.01 and sigma for terminal atoms of 0.02
4. Rigid body (RIGU) restrains
 S007, C00E, H00E, C010, C01W, H01W, C028, H028
 with sigma for 1-2 distances of 0.001 and sigma for 1-3 distances of 0.001
 S008, C00A, C014, C02J, H8, C02M, H00A, H10
 with sigma for 1-2 distances of 0.001 and sigma for 1-3 distances of 0.001
5. Others
 Sof(C0)=Sof(C0AA)=Sof(C1AA)=Sof(N01T)=Sof(C1)=Sof(H1)=Sof(C2)=Sof(C3)=
 Sof(H3A)=Sof(H3B)=Sof(H3C)=Sof(C4)=Sof(H4)=Sof(C5)=Sof(H5)=Sof(C2AA)=Sof(C3AA)=
 Sof(N02L)=Sof(C4AA)=Sof(H4AA)=Sof(H4AB)=Sof(H4AC)=Sof(C5AA)=Sof(H5AA)=
 Sof(C6AA)=Sof(H6AA)=Sof(C7AA)=Sof(H7AA)=1-FVAR(1)
 Sof(C011)=Sof(C01J)=Sof(C01P)=Sof(N01S)=Sof(C020)=Sof(H020)=Sof(C024)=
 Sof(C026)=Sof(H02C)=Sof(H02D)=Sof(H02E)=Sof(C027)=Sof(H027)=Sof(C029)=
 Sof(H029)=Sof(C02G)=Sof(C02H)=Sof(N02K)=Sof(C02N)=Sof(H02J)=Sof(H02K)=
 Sof(H02L)=Sof(C02O)=Sof(H02O)=Sof(C02X)=Sof(H02X)=Sof(C02Y)=Sof(H02Y)=FVAR(1)
6.a Secondary CH2 refined with riding coordinates:
 C01R(H01A,H01B), C01U(H01M,H01O), C01V(H01C,H01D), C021(H02A,H02B), C02A(H02F,
 H02G), C02B(H02,H), C02C(H2,HA), C02F(H7,HD), C02I(H02H,H02I), C02Q(H02M,H02N),
  C02T(H12,HE), C02V(H02T,H02V), C02Z(H02W,H02Z), C031(H03A,H03B), C032(H03C,
 H03D), C034(H03H,H03I)
6.b Aromatic/amide H refined with riding coordinates:
 C00A(H00A), C00E(H00E), C00L(H00L), C00N(H00N), C00R(H00R), C00Z(H00Z),
 C015(H015), C01B(H01E), C01F(H01F), C01H(H01H), C01I(H01I), C01L(H01L),
 C01N(H01N), C01Q(H01Q), C01T(H01T), C01W(H01W), C01X(H01X), C01Y(H01Y),
 C01Z(H01Z), C020(H020), C022(H022), C023(H023), C025(H025), C027(H027),
 C028(H028), C029(H029), C02E(H6), C02J(H8), C02L(H9), C02M(H10), C02O(H02O),
 C02P(H11), C02R(H02R), C02U(H02U), C02W(H13), C02X(H02X), C02Y(H02Y),
 C030(H030), C1(H1), C4(H4), C5(H5), C5AA(H5AA), C6AA(H6AA), C7AA(H7AA)
6.c Idealised Me refined as rotating group:
 C01K(H01G,H01J,H01K), C026(H02C,H02D,H02E), C02D(H3,HB,HC), C02N(H02J,H02K,
 H02L), C02S(H02P,H02Q,H02S), C033(H03E,H03F,H03G), C3(H3A,H3B,H3C), C4AA(H4AA,
 H4AB,H4AC)
;
_olex2_submission_original_sample_id PTS_T4_trans_IV
_olex2_submission_special_instructions 'No special instructions were received'

loop_
_space_group_symop_operation_xyz
'x, y, z'
'-x, -y, -z'

loop_
_atom_site_label
_atom_site_type_symbol
_atom_site_fract_x
_atom_site_fract_y
_atom_site_fract_z
_atom_site_U_iso_or_equiv
_atom_site_adp_type
_atom_site_occupancy
_atom_site_site_symmetry_order
_atom_site_calc_flag
_atom_site_refinement_flags_posn
_atom_site_refinement_flags_adp
_atom_site_refinement_flags_occupancy
_atom_site_disorder_assembly
_atom_site_disorder_group
S001 S 0.19602(6) 0.33377(4) 0.40103(3) 0.0445(2) Uani 1 1 d . . . . .
S002 S 0.11645(6) 0.21693(5) 0.20667(3) 0.0434(2) Uani 1 1 d . . . . .
S003 S 0.40091(6) 0.29578(5) 0.31073(3) 0.0452(2) Uani 1 1 d . . . . .
S004 S 0.31771(6) 0.17884(4) 0.11640(3) 0.0449(2) Uani 1 1 d . . . . .
S005 S -0.13685(8) 0.25869(5) 0.48824(4) 0.0581(2) Uani 1 1 d . . . . .
S006 S 0.65242(8) 0.25219(6) 0.03032(4) 0.0622(2) Uani 1 1 d . . . . .
S007 S 0.79055(8) 0.35754(6) 0.28842(4) 0.0644(3) Uani 1 1 d . . . . .
S008 S -0.27237(10) 0.13978(8) 0.23035(4) 0.0797(3) Uani 1 1 d . . . . .
O009 O 0.1861(2) 0.10082(12) 0.51749(8) 0.0491(5) Uani 1 1 d . . . . .
C00A C -0.0650(2) 0.17218(16) 0.30451(8) 0.0323(5) Uani 1 1 d . U . . .
H00A H 0.015898 0.187434 0.320870 0.039 Uiso 1 1 calc R U . . .
O00B O 0.3198(2) 0.40742(13) -0.00219(9) 0.0552(5) Uani 1 1 d . . . . .
O00C O 0.2068(2) 0.08958(14) 0.32416(9) 0.0555(5) Uani 1 1 d . . . . .
O00D O -0.0876(2) 0.35645(16) -0.36491(8) 0.0611(6) Uani 1 1 d . . . . .
C00E C 0.5868(3) 0.33000(17) 0.21371(9) 0.0403(6) Uani 1 1 d . U . . .
H00E H 0.506456 0.317052 0.197165 0.048 Uiso 1 1 calc R U . . .
O00F O 0.3119(3) 0.42576(15) 0.19191(10) 0.0647(6) Uani 1 1 d . . . . .
O00G O 0.4832(3) 0.10325(19) 0.87517(10) 0.0758(7) Uani 1 1 d D . . . .
C00H C 0.0299(2) 0.24789(16) 0.11309(10) 0.0348(5) Uani 1 1 d . . . . .
N00I N -0.0797(3) 0.27918(18) -0.14451(11) 0.0548(6) Uani 1 1 d . . . . .
C00J C 0.4398(2) 0.23496(17) 0.08139(11) 0.0392(5) Uani 1 1 d . . . . .
C00K C 0.0724(2) 0.27605(16) 0.43466(11) 0.0371(5) Uani 1 1 d . . . . .
C00L C -0.0709(2) 0.22269(17) 0.14634(10) 0.0374(5) Uani 1 1 d . . . . .
H00L H -0.150740 0.220105 0.134252 0.045 Uiso 1 1 calc R U . . .
C00M C 0.0154(2) 0.26985(17) 0.05462(10) 0.0356(5) Uani 1 1 d . . . . .
C00N C 0.5831(2) 0.28128(17) 0.37025(11) 0.0382(5) Uani 1 1 d . . . . .
H00N H 0.661214 0.280158 0.382000 0.046 Uiso 1 1 calc R U . . .
C00O C 0.1820(2) 0.17976(16) 0.42120(11) 0.0360(5) Uani 1 1 d . . . . .
C00P C -0.0071(2) 0.34705(17) 0.04556(11) 0.0393(6) Uani 1 1 d . . . . .
N00Q N -0.0314(3) 0.33999(18) -0.10739(10) 0.0535(6) Uani 1 1 d . . . . .
C00R C 0.0786(2) 0.19666(16) 0.44285(11) 0.0378(5) Uani 1 1 d . . . . .
H00R H 0.020419 0.156797 0.461003 0.045 Uiso 1 1 calc R U . . .
C00S C 0.4828(2) 0.26027(16) 0.40408(11) 0.0359(5) Uani 1 1 d D . . . .
C00T C 0.2565(2) 0.25007(16) 0.39843(11) 0.0382(5) Uani 1 1 d . . . . .
C00U C 0.3318(2) 0.33224(16) 0.09551(11) 0.0386(5) Uani 1 1 d . . . . .
C00V C 0.1379(2) 0.24798(16) 0.14011(10) 0.0373(5) Uani 1 1 d . . . . .
C00W C 0.3767(2) 0.26427(16) 0.37705(11) 0.0374(5) Uani 1 1 d . . . . .
C00X C 0.1980(2) 0.09381(16) 0.42105(11) 0.0374(5) Uani 1 1 d . . . . .
C00Y C 0.2580(2) 0.26293(17) 0.11862(11) 0.0382(5) Uani 1 1 d . . . . .
C00Z C 0.4341(2) 0.31444(17) 0.07331(12) 0.0418(6) Uani 1 1 d . . . . .
H00Z H 0.492038 0.353955 0.054844 0.050 Uiso 1 1 calc R U . . .
C010 C 0.6346(3) 0.32882(16) 0.27508(10) 0.0387(5) Uani 1 1 d . . . . .
C011 C 0.503(5) 0.2515(17) 0.4657(5) 0.032(5) Uani 0.371(10) 1 d D . P A 1
C012 C -0.0392(2) 0.20264(16) 0.19779(10) 0.0363(5) Uani 1 1 d . . . . .
C013 C 0.5544(2) 0.30315(16) 0.31918(11) 0.0375(5) Uani 1 1 d . . . . .
C014 C -0.1175(3) 0.17366(17) 0.24193(10) 0.0395(5) Uani 1 1 d . . . . .
C015 C -0.0281(3) 0.39625(18) 0.43913(14) 0.0475(7) Uani 1 1 d . . . . .
H015 H 0.022364 0.435198 0.417609 0.057 Uiso 1 1 calc R U . . .
C016 C 0.0190(3) 0.21235(19) 0.00906(11) 0.0428(6) Uani 1 1 d . . . . .
C017 C 0.1956(3) 0.05366(17) 0.47021(12) 0.0411(6) Uani 1 1 d . . . . .
C018 C 0.3145(2) 0.41804(17) 0.09478(13) 0.0424(6) Uani 1 1 d . . . . .
C019 C -0.0185(3) 0.3112(2) -0.05360(11) 0.0454(6) Uani 1 1 d . . . . .
C01A C -0.0196(2) 0.31322(16) 0.45101(11) 0.0369(5) Uani 1 1 d . . . . .
C01B C 0.0015(3) 0.2342(2) -0.04489(11) 0.0476(6) Uani 1 1 d . . . . .
H01E H 0.003285 0.196709 -0.075448 0.057 Uiso 1 1 calc R U . . .
C01C C 0.5283(2) 0.19559(18) 0.06372(11) 0.0410(6) Uani 1 1 d . . . . .
C01D C 0.2074(3) 0.04840(18) 0.37079(12) 0.0441(6) Uani 1 1 d . . . . .
C01E C -0.0837(3) 0.3079(2) -0.19937(11) 0.0486(7) Uani 1 1 d . . . . .
C01F C -0.0219(3) 0.36703(19) -0.00875(12) 0.0445(6) Uani 1 1 d . . . . .
H01F H -0.034303 0.418770 -0.014879 0.053 Uiso 1 1 calc R U . . .
C01G C 0.3120(3) 0.45598(18) 0.04536(13) 0.0474(6) Uani 1 1 d . . . . .
C01H C 0.2035(3) -0.02923(18) 0.46936(13) 0.0492(7) Uani 1 1 d . . . . .
H01H H 0.202908 -0.055211 0.502266 0.059 Uiso 1 1 calc R U . . .
C01I C 0.2148(3) -0.03454(19) 0.36989(14) 0.0519(7) Uani 1 1 d . . . . .
H01I H 0.221189 -0.064240 0.336469 0.062 Uiso 1 1 calc R U . . .
C01J C 0.513(3) 0.1757(13) 0.4849(6) 0.047(5) Uani 0.371(10) 1 d D . P A 1
C01K C -0.0160(3) 0.40872(19) 0.09301(12) 0.0473(6) Uani 1 1 d . . . . .
H01G H -0.099504 0.391634 0.102980 0.071 Uiso 1 1 calc R U . . .
H01J H 0.006991 0.466102 0.081753 0.071 Uiso 1 1 calc R U . . .
H01K H 0.038812 0.407865 0.124617 0.071 Uiso 1 1 calc R U . . .
C01L C -0.1928(3) 0.3407(2) 0.49339(13) 0.0533(7) Uani 1 1 d . . . . .
H01L H -0.260638 0.339546 0.512655 0.064 Uiso 1 1 calc R U . . .
C01M C 0.3069(3) 0.46498(19) 0.14488(14) 0.0509(7) Uani 1 1 d . . . . .
C01N C 0.5256(3) 0.1078(2) 0.06950(16) 0.0588(8) Uani 1 1 d . . . . .
H01N H 0.470149 0.066938 0.088179 0.071 Uiso 1 1 calc R U . . .
C01O C -0.0863(3) 0.3435(2) -0.30960(11) 0.0485(7) Uani 1 1 d . . . . .
C01P C 0.500(4) 0.3169(13) 0.5061(5) 0.040(4) Uani 0.371(10) 1 d D . P A 1
C01Q C 0.2124(3) -0.07209(19) 0.41937(15) 0.0556(7) Uani 1 1 d . . . . .
H01Q H 0.216814 -0.127519 0.418818 0.067 Uiso 1 1 calc R U . . .
C01R C 0.1592(3) 0.1244(2) 0.61307(13) 0.0536(7) Uani 1 1 d . . . . .
H01A H 0.085718 0.137732 0.601363 0.064 Uiso 1 1 calc R U . . .
H01B H 0.229233 0.177769 0.616750 0.064 Uiso 1 1 calc R U . . .
N01S N 0.5290(8) 0.1571(6) 0.6543(4) 0.058(2) Uani 0.371(10) 1 d D . P A 1
C01T C 0.3009(3) 0.5382(2) 0.04538(16) 0.0597(8) Uani 1 1 d . . . . .
H01T H 0.298632 0.562822 0.012081 0.072 Uiso 1 1 calc R U . . .
C01U C 0.0304(3) 0.3981(2) -0.38462(13) 0.0547(7) Uani 1 1 d . . . . .
H01M H 0.075176 0.449932 -0.359850 0.066 Uiso 1 1 calc R U . . .
H01O H 0.017952 0.415082 -0.421557 0.066 Uiso 1 1 calc R U . . .
C01V C 0.1785(3) 0.06227(19) 0.56892(12) 0.0492(7) Uani 1 1 d . . . . .
H01C H 0.254309 0.050748 0.578898 0.059 Uiso 1 1 calc R U . . .
H01D H 0.109970 0.008015 0.565128 0.059 Uiso 1 1 calc R U . . .
C01W C 0.8132(3) 0.3729(2) 0.22218(14) 0.0569(7) Uani 1 1 d . . . . .
H01W H 0.891638 0.390196 0.209747 0.068 Uiso 1 1 calc R U . . .
C01X C -0.1554(3) 0.2640(2) -0.29573(13) 0.0628(9) Uani 1 1 d . . . . .
H01X H -0.203970 0.221843 -0.323531 0.075 Uiso 1 1 calc R U . . .
C01Y C -0.1316(3) 0.4068(2) 0.46762(16) 0.0597(8) Uani 1 1 d . . . . .
H01Y H -0.152556 0.456720 0.467480 0.072 Uiso 1 1 calc R U . . .
C01Z C 0.2934(3) 0.5819(2) 0.09492(18) 0.0649(9) Uani 1 1 d . . . . .
H01Z H 0.286102 0.636526 0.094818 0.078 Uiso 1 1 calc R U . . .
C020 C 0.512(4) 0.2068(16) 0.8067(8) 0.084(10) Uani 0.371(10) 1 d D . P A 1
H020 H 0.526972 0.253799 0.833473 0.101 Uiso 0.371(10) 1 calc R U P A 1
C021 C 0.1446(3) 0.0896(2) 0.66966(13) 0.0559(7) Uani 1 1 d . . . . .
H02A H 0.221087 0.081652 0.683300 0.067 Uiso 1 1 calc R U . . .
H02B H 0.079505 0.033639 0.665567 0.067 Uiso 1 1 calc R U . . .
C022 C -0.1535(4) 0.2459(2) -0.24093(14) 0.0660(9) Uani 1 1 d . . . . .
H022 H -0.199751 0.191406 -0.232040 0.079 Uiso 1 1 calc R U . . .
C023 C 0.2964(3) 0.5471(2) 0.14506(16) 0.0602(8) Uani 1 1 d . . . . .
H023 H 0.291495 0.577785 0.178341 0.072 Uiso 1 1 calc R U . . .
C024 C 0.483(3) 0.1216(14) 0.8205(6) 0.054(6) Uani 0.371(10) 1 d D . P A 1
C025 C 0.6987(3) 0.1665(3) 0.01904(17) 0.0687(10) Uani 1 1 d . . . . .
H025 H 0.766970 0.167599 0.000087 0.082 Uiso 1 1 calc R U . . .
C026 C 0.5240(18) 0.1057(11) 0.4409(6) 0.042(3) Uani 0.371(10) 1 d D . P A 1
H02C H 0.445944 0.078877 0.418840 0.062 Uiso 0.371(10) 1 calc R U P A 1
H02D H 0.546582 0.062860 0.459486 0.062 Uiso 0.371(10) 1 calc R U P A 1
H02E H 0.586360 0.132093 0.417065 0.062 Uiso 0.371(10) 1 calc R U P A 1
C027 C 0.518(3) 0.2157(15) 0.7491(7) 0.073(6) Uani 0.371(10) 1 d D . P A 1
H027 H 0.517285 0.267055 0.735785 0.087 Uiso 0.371(10) 1 calc R U P A 1
C028 C 0.7107(3) 0.3588(2) 0.18820(13) 0.0588(7) Uani 1 1 d . . . . .
H028 H 0.714112 0.366056 0.150433 0.071 Uiso 1 1 calc R U . . .
C029 C 0.5041(16) 0.3054(9) 0.5626(5) 0.048(3) Uani 0.371(10) 1 d D . P A 1
H029 H 0.498018 0.348135 0.588748 0.057 Uiso 0.371(10) 1 calc R U P A 1
C02A C 0.2096(4) 0.0436(2) 0.88184(15) 0.0671(9) Uani 1 1 d . . . . .
H02F H 0.192686 0.018676 0.916797 0.080 Uiso 1 1 calc R U . . .
H02G H 0.251469 0.010913 0.860751 0.080 Uiso 1 1 calc R U . . .
C02B C 0.1061(4) 0.3383(2) -0.38708(15) 0.0623(8) Uani 1 1 d . . . . .
H02 H 0.112430 0.318093 -0.350651 0.075 Uiso 1 1 calc R U . . .
H H 0.062616 0.288191 -0.413527 0.075 Uiso 1 1 calc R U . . .
C02C C 0.3277(4) 0.3856(3) -0.10041(16) 0.0676(9) Uani 1 1 d . . . . .
H2 H 0.257053 0.332625 -0.103829 0.081 Uiso 1 1 calc R U . . .
HA H 0.402389 0.371062 -0.093911 0.081 Uiso 1 1 calc R U . . .
C02D C 0.0358(4) 0.1270(2) 0.01665(14) 0.0618(9) Uani 1 1 d . . . . .
H3 H 0.122625 0.134848 0.021030 0.093 Uiso 1 1 calc R U . . .
HB H -0.003006 0.086661 -0.015533 0.093 Uiso 1 1 calc R U . . .
HC H -0.001327 0.105080 0.049311 0.093 Uiso 1 1 calc R U . . .
C02E C -0.0217(4) 0.3895(3) -0.21253(13) 0.0726(11) Uani 1 1 d . . . . .
H6 H 0.020858 0.432935 -0.184244 0.087 Uiso 1 1 calc R U . . .
C02F C 0.3186(3) 0.4453(2) -0.05334(15) 0.0602(8) Uani 1 1 d . . . . .
H7 H 0.387659 0.499072 -0.051089 0.072 Uiso 1 1 calc R U . . .
HD H 0.242601 0.458243 -0.059522 0.072 Uiso 1 1 calc R U . . .
C02G C 0.5174(11) 0.2302(10) 0.5802(5) 0.041(3) Uani 0.371(10) 1 d D . P A 1
C02H C 0.5246(19) 0.1505(13) 0.7130(5) 0.051(4) Uani 0.371(10) 1 d D . P A 1
C02I C 0.1131(4) 0.1507(2) 0.71203(15) 0.0702(10) Uani 1 1 d . . . . .
H02H H 0.179792 0.205822 0.715670 0.084 Uiso 1 1 calc R U . . .
H02I H 0.039168 0.160233 0.696510 0.084 Uiso 1 1 calc R U . . .
C02J C -0.2924(4) 0.1220(2) 0.29575(16) 0.0678(9) Uani 1 1 d . . . . .
H8 H -0.370646 0.102168 0.308309 0.081 Uiso 1 1 calc R U . . .
N02K N 0.5191(11) 0.2255(7) 0.6389(4) 0.058(3) Uani 0.371(10) 1 d D . P A 1
C02L C 0.6278(4) 0.0965(3) 0.03996(19) 0.0758(11) Uani 1 1 d . . . . .
H9 H 0.641999 0.044023 0.036130 0.091 Uiso 1 1 calc R U . . .
C02M C -0.1893(4) 0.1378(2) 0.32946(14) 0.0674(9) Uani 1 1 d . . . . .
H10 H -0.192293 0.128331 0.366929 0.081 Uiso 1 1 calc R U . . .
C02N C 0.497(3) 0.4030(13) 0.4909(11) 0.055(4) Uani 0.371(10) 1 d D . P A 1
H02J H 0.579517 0.439541 0.486342 0.082 Uiso 0.371(10) 1 calc R U P A 1
H02K H 0.464650 0.429557 0.520157 0.082 Uiso 0.371(10) 1 calc R U P A 1
H02L H 0.445237 0.394910 0.456636 0.082 Uiso 0.371(10) 1 calc R U P A 1
C02O C 0.5231(10) 0.1656(8) 0.5417(5) 0.038(3) Uani 0.371(10) 1 d D . P A 1
H02O H 0.533524 0.115765 0.553489 0.046 Uiso 0.371(10) 1 calc R U P A 1
C02P C -0.0221(4) 0.4079(3) -0.26772(14) 0.0791(13) Uani 1 1 d . . . . .
H11 H 0.020730 0.463235 -0.276446 0.095 Uiso 1 1 calc R U . . .
C02Q C 0.2951(4) 0.1362(2) 0.89441(15) 0.0723(10) Uani 1 1 d . . . . .
H02M H 0.294183 0.165315 0.861030 0.087 Uiso 1 1 calc R U . . .
H02N H 0.262554 0.164786 0.923107 0.087 Uiso 1 1 calc R U . . .
C02R C 0.1057(4) 0.0571(2) 0.78987(16) 0.0683(9) Uani 1 1 d . . . . .
H02R H 0.129179 0.019497 0.765906 0.082 Uiso 1 1 calc R U . . .
C02S C 0.2361(5) 0.0535(3) 0.27385(15) 0.0764(11) Uani 1 1 d . . . . .
H02P H 0.246883 0.093941 0.246472 0.115 Uiso 1 1 calc R U . . .
H02Q H 0.169982 0.001047 0.260143 0.115 Uiso 1 1 calc R U . . .
H02S H 0.311312 0.040930 0.280930 0.115 Uiso 1 1 calc R U . . .
C02T C 0.2347(4) 0.3795(3) -0.40383(15) 0.0684(9) Uani 1 1 d . . . . .
H12 H 0.229241 0.409909 -0.436226 0.082 Uiso 1 1 calc R U . . .
HE H 0.267641 0.334134 -0.414865 0.082 Uiso 1 1 calc R U . . .
C02U C 0.0916(4) 0.1244(2) 0.76945(15) 0.0690(9) Uani 1 1 d . . . . .
H02U H 0.065086 0.160426 0.793318 0.083 Uiso 1 1 calc R U . . .
C02V C 0.0875(4) 0.0341(2) 0.84910(15) 0.0689(9) Uani 1 1 d . . . . .
H02T H 0.032105 -0.025108 0.848018 0.083 Uiso 1 1 calc R U . . .
H02V H 0.049242 0.071506 0.867890 0.083 Uiso 1 1 calc R U . . .
C02W C 0.3441(4) 0.4022(3) -0.30715(16) 0.0741(10) Uani 1 1 d . . . . .
H13 H 0.380660 0.359594 -0.310554 0.089 Uiso 1 1 calc R U . . .
C02X C 0.524(3) 0.0637(16) 0.7888(8) 0.066(5) Uani 0.371(10) 1 d D . P A 1
H02X H 0.542666 0.019175 0.804400 0.079 Uiso 0.371(10) 1 calc R U P A 1
C02Y C 0.535(3) 0.0754(14) 0.7346(9) 0.081(6) Uani 0.371(10) 1 d D . P A 1
H02Y H 0.548989 0.033279 0.710818 0.097 Uiso 0.371(10) 1 calc R U P A 1
C02Z C 0.4262(4) 0.1471(3) 0.91335(14) 0.0802(12) Uani 1 1 d . . . . .
H02W H 0.474207 0.208253 0.918208 0.096 Uiso 1 1 calc R U . . .
H02Z H 0.428768 0.125228 0.949448 0.096 Uiso 1 1 calc R U . . .
C030 C 0.3130(5) 0.4209(3) -0.25774(18) 0.0878(13) Uani 1 1 d . . . . .
H030 H 0.283098 0.466938 -0.254283 0.105 Uiso 1 1 calc R U . . .
C031 C 0.3259(4) 0.4431(3) -0.35799(16) 0.0709(10) Uani 1 1 d . . . . .
H03A H 0.405236 0.467583 -0.372631 0.085 Uiso 1 1 calc R U . . .
H03B H 0.295424 0.490109 -0.348041 0.085 Uiso 1 1 calc R U . . .
C032 C 0.3310(4) 0.4297(3) -0.15395(16) 0.0764(11) Uani 1 1 d . . . . .
H03C H 0.264438 0.453752 -0.155495 0.092 Uiso 1 1 calc R U . . .
H03D H 0.408314 0.477682 -0.151491 0.092 Uiso 1 1 calc R U . . .
C033 C 0.2932(6) 0.4660(3) 0.24336(18) 0.0987(16) Uani 1 1 d . . . . .
H03E H 0.226056 0.487852 0.237438 0.148 Uiso 1 1 calc R U . . .
H03F H 0.367307 0.512923 0.257248 0.148 Uiso 1 1 calc R U . . .
H03G H 0.273754 0.424465 0.270087 0.148 Uiso 1 1 calc R U . . .
C034 C 0.3198(7) 0.3765(4) -0.2056(2) 0.117(2) Uani 1 1 d . . . . .
H03H H 0.245903 0.325992 -0.207031 0.140 Uiso 1 1 calc R U . . .
H03I H 0.390309 0.356485 -0.205797 0.140 Uiso 1 1 calc R U . . .
C0 C 0.489(3) 0.2333(10) 0.4614(3) 0.036(4) Uani 0.629(10) 1 d D . P A 2
C0AA C 0.5138(12) 0.1576(6) 0.4700(4) 0.034(2) Uani 0.629(10) 1 d D . P A 2
C1AA C 0.488(2) 0.2925(9) 0.5066(4) 0.042(3) Uani 0.629(10) 1 d D . P A 2
N01T N 0.5180(6) 0.2139(5) 0.6617(2) 0.0540(16) Uani 0.629(10) 1 d D . P A 2
C1 C 0.5000(17) 0.2162(7) 0.8137(4) 0.061(3) Uani 0.629(10) 1 d D . P A 2
H1 H 0.486355 0.252899 0.841933 0.073 Uiso 0.629(10) 1 calc R U P A 2
C2 C 0.5099(18) 0.1359(8) 0.8241(4) 0.054(4) Uani 0.629(10) 1 d D . P A 2
C3 C 0.5254(12) 0.0965(8) 0.4211(4) 0.049(2) Uani 0.629(10) 1 d D . P A 2
H3A H 0.481838 0.037767 0.427261 0.074 Uiso 0.629(10) 1 calc R U P A 2
H3B H 0.611215 0.104037 0.418408 0.074 Uiso 0.629(10) 1 calc R U P A 2
H3C H 0.490420 0.109413 0.387047 0.074 Uiso 0.629(10) 1 calc R U P A 2
C4 C 0.5117(17) 0.2385(8) 0.7592(5) 0.059(2) Uani 0.629(10) 1 d D . P A 2
H4 H 0.514542 0.293875 0.752227 0.070 Uiso 0.629(10) 1 calc R U P A 2
C5 C 0.5007(8) 0.2706(6) 0.5605(3) 0.0412(16) Uani 0.629(10) 1 d D . P A 2
H5 H 0.498410 0.308254 0.590862 0.049 Uiso 0.629(10) 1 calc R U P A 2
C2AA C 0.5168(6) 0.1927(6) 0.5691(3) 0.0383(18) Uani 0.629(10) 1 d D . P A 2
C3AA C 0.5190(11) 0.1832(7) 0.7156(3) 0.048(2) Uani 0.629(10) 1 d D . P A 2
N02L N 0.5230(4) 0.1611(3) 0.6223(2) 0.0511(14) Uani 0.629(10) 1 d D . P A 2
C4AA C 0.4802(15) 0.3803(8) 0.4985(6) 0.054(3) Uani 0.629(10) 1 d D . P A 2
H4AA H 0.523321 0.401733 0.467036 0.081 Uiso 0.629(10) 1 calc R U P A 2
H4AB H 0.517435 0.419350 0.531415 0.081 Uiso 0.629(10) 1 calc R U P A 2
H4AC H 0.394945 0.375944 0.491761 0.081 Uiso 0.629(10) 1 calc R U P A 2
C5AA C 0.5242(8) 0.1362(5) 0.5242(3) 0.0392(17) Uani 0.629(10) 1 d D . P A 2
H5AA H 0.536001 0.084406 0.530573 0.047 Uiso 0.629(10) 1 calc R U P A 2
C6AA C 0.5091(19) 0.0775(9) 0.7791(4) 0.061(3) Uani 0.629(10) 1 d D . P A 2
H6AA H 0.500483 0.020894 0.785394 0.074 Uiso 0.629(10) 1 calc R U P A 2
C7AA C 0.5204(13) 0.1002(8) 0.7259(3) 0.058(2) Uani 0.629(10) 1 d D . P A 2
H7AA H 0.528821 0.061992 0.697256 0.070 Uiso 0.629(10) 1 calc R U P A 2

loop_
_atom_site_aniso_label
_atom_site_aniso_U_11
_atom_site_aniso_U_22
_atom_site_aniso_U_33
_atom_site_aniso_U_23
_atom_site_aniso_U_13
_atom_site_aniso_U_12
S001 0.0418(4) 0.0370(3) 0.0616(4) 0.0206(3) 0.0178(3) 0.0167(3)
S002 0.0420(4) 0.0538(4) 0.0355(3) 0.0153(3) 0.0034(3) 0.0153(3)
S003 0.0393(4) 0.0589(4) 0.0402(4) 0.0186(3) 0.0066(3) 0.0167(3)
S004 0.0430(4) 0.0400(4) 0.0566(4) 0.0186(3) 0.0136(3) 0.0161(3)
S005 0.0540(4) 0.0543(4) 0.0698(5) 0.0140(4) 0.0222(4) 0.0186(3)
S006 0.0474(4) 0.0656(5) 0.0707(5) 0.0017(4) 0.0131(4) 0.0152(4)
S007 0.0619(5) 0.0701(5) 0.0567(5) 0.0043(4) 0.0183(4) 0.0145(4)
S008 0.0726(6) 0.0895(7) 0.0642(6) 0.0026(5) 0.0211(5) 0.0085(5)
O009 0.0700(13) 0.0383(10) 0.0445(11) 0.0137(8) 0.0134(9) 0.0220(9)
C00A 0.0473(12) 0.0463(13) 0.0089(8) 0.0167(8) 0.0180(8) 0.0171(10)
O00B 0.0696(14) 0.0464(11) 0.0552(12) 0.0195(9) 0.0136(10) 0.0226(10)
O00C 0.0798(15) 0.0511(12) 0.0430(11) 0.0084(9) 0.0084(10) 0.0306(11)
O00D 0.0655(14) 0.0807(15) 0.0313(10) 0.0127(10) 0.0006(9) 0.0162(11)
C00E 0.0567(14) 0.0484(14) 0.0173(10) 0.0118(9) 0.0235(9) 0.0141(11)
O00F 0.0891(17) 0.0568(13) 0.0520(13) 0.0008(10) 0.0040(12) 0.0313(12)
O00G 0.0915(19) 0.0890(18) 0.0452(13) 0.0282(12) 0.0013(12) 0.0245(15)
C00H 0.0382(12) 0.0374(12) 0.0298(12) 0.0063(9) 0.0078(9) 0.0124(10)
N00I 0.0608(15) 0.0586(15) 0.0403(13) 0.0048(12) 0.0054(11) 0.0136(12)
C00J 0.0342(12) 0.0417(13) 0.0400(13) 0.0078(11) 0.0041(10) 0.0097(10)
C00K 0.0343(12) 0.0377(12) 0.0399(13) 0.0090(10) 0.0075(10) 0.0110(10)
C00L 0.0403(13) 0.0426(13) 0.0304(11) 0.0056(10) 0.0066(10) 0.0143(11)
C00M 0.0351(12) 0.0430(13) 0.0295(12) 0.0095(10) 0.0077(9) 0.0123(10)
C00N 0.0368(12) 0.0431(13) 0.0365(12) 0.0074(10) 0.0077(10) 0.0143(10)
C00O 0.0363(12) 0.0322(12) 0.0414(13) 0.0090(10) 0.0066(10) 0.0124(10)
C00P 0.0388(13) 0.0451(14) 0.0355(13) 0.0101(11) 0.0067(10) 0.0140(11)
N00Q 0.0668(16) 0.0572(15) 0.0390(13) 0.0053(11) 0.0085(11) 0.0237(13)
C00R 0.0357(12) 0.0357(12) 0.0426(13) 0.0096(10) 0.0093(10) 0.0105(10)
C00S 0.0385(13) 0.0366(12) 0.0351(12) 0.0098(10) 0.0101(10) 0.0132(10)
C00T 0.0370(13) 0.0380(13) 0.0443(13) 0.0124(11) 0.0094(10) 0.0160(10)
C00U 0.0372(12) 0.0342(12) 0.0443(13) 0.0085(10) 0.0039(10) 0.0109(10)
C00V 0.0410(13) 0.0383(12) 0.0338(12) 0.0092(10) 0.0080(10) 0.0129(10)
C00W 0.0394(13) 0.0377(12) 0.0384(12) 0.0125(10) 0.0104(10) 0.0144(10)
C00X 0.0362(12) 0.0312(12) 0.0457(14) 0.0092(10) 0.0069(10) 0.0110(10)
C00Y 0.0367(13) 0.0392(13) 0.0411(13) 0.0092(10) 0.0057(10) 0.0144(10)
C00Z 0.0369(13) 0.0399(13) 0.0483(14) 0.0122(11) 0.0089(11) 0.0100(10)
C010 0.0474(14) 0.0393(13) 0.0269(11) 0.0035(9) 0.0095(9) 0.0099(10)
C011 0.029(10) 0.027(8) 0.038(7) 0.018(5) 0.008(7) 0.003(10)
C012 0.0401(13) 0.0358(12) 0.0311(12) 0.0039(9) 0.0065(10) 0.0095(10)
C013 0.0393(13) 0.0381(13) 0.0342(12) 0.0058(10) 0.0087(10) 0.0101(10)
C014 0.0560(15) 0.0395(13) 0.0221(10) 0.0056(9) 0.0081(9) 0.0136(11)
C015 0.0448(14) 0.0378(13) 0.0702(19) 0.0087(13) 0.0199(13) 0.0242(12)
C016 0.0472(14) 0.0524(15) 0.0332(13) 0.0072(11) 0.0106(11) 0.0208(12)
C017 0.0434(14) 0.0341(12) 0.0468(14) 0.0092(11) 0.0080(11) 0.0124(10)
C018 0.0362(13) 0.0342(13) 0.0560(16) 0.0089(11) 0.0058(11) 0.0096(10)
C019 0.0459(15) 0.0571(16) 0.0352(13) 0.0133(12) 0.0075(11) 0.0174(12)
C01A 0.0371(12) 0.0362(12) 0.0379(12) 0.0050(10) 0.0041(10) 0.0126(10)
C01B 0.0537(16) 0.0607(17) 0.0309(13) 0.0026(12) 0.0096(11) 0.0222(14)
C01C 0.0388(13) 0.0441(14) 0.0406(13) 0.0045(11) 0.0011(10) 0.0152(11)
C01D 0.0443(14) 0.0402(14) 0.0486(15) 0.0061(11) 0.0042(11) 0.0151(11)
C01E 0.0515(16) 0.0632(18) 0.0313(13) 0.0084(12) 0.0046(11) 0.0189(13)
C01F 0.0495(15) 0.0485(15) 0.0394(14) 0.0145(12) 0.0101(11) 0.0186(12)
C01G 0.0445(14) 0.0378(14) 0.0606(17) 0.0118(12) 0.0082(12) 0.0125(11)
C01H 0.0615(18) 0.0370(14) 0.0543(16) 0.0157(12) 0.0102(13) 0.0200(13)
C01I 0.0638(18) 0.0391(14) 0.0547(17) 0.0028(12) 0.0077(14) 0.0200(13)
C01J 0.053(6) 0.041(8) 0.046(8) -0.003(6) 0.006(7) 0.017(5)
C01K 0.0577(17) 0.0458(15) 0.0415(14) 0.0051(12) 0.0085(12) 0.0206(13)
C01L 0.0388(14) 0.0655(19) 0.0544(17) -0.0052(14) 0.0087(12) 0.0175(13)
C01M 0.0464(15) 0.0413(14) 0.0626(18) 0.0011(13) -0.0007(13) 0.0136(12)
C01N 0.0534(17) 0.0525(17) 0.080(2) 0.0028(16) 0.0127(16) 0.0305(14)
C01O 0.0587(17) 0.0577(17) 0.0281(12) 0.0055(11) 0.0005(11) 0.0188(14)
C01P 0.041(6) 0.045(11) 0.033(6) 0.010(5) 0.013(4) 0.010(10)
C01Q 0.068(2) 0.0357(14) 0.067(2) 0.0104(13) 0.0107(15) 0.0216(13)
C01R 0.0641(19) 0.0496(16) 0.0477(16) 0.0108(13) 0.0054(13) 0.0185(14)
N01S 0.063(5) 0.075(7) 0.039(5) 0.012(4) 0.007(4) 0.024(4)
C01T 0.0632(19) 0.0428(16) 0.077(2) 0.0227(15) 0.0088(16) 0.0188(14)
C01U 0.0666(19) 0.0586(18) 0.0396(14) 0.0150(13) 0.0072(13) 0.0194(15)
C01V 0.0598(17) 0.0436(15) 0.0456(15) 0.0159(12) 0.0102(13) 0.0158(13)
C01W 0.0604(14) 0.0518(16) 0.0536(16) -0.0018(13) 0.0231(11) 0.0105(13)
C01X 0.076(2) 0.0609(19) 0.0365(15) 0.0018(13) -0.0044(14) 0.0060(16)
C01Y 0.0602(19) 0.0593(19) 0.073(2) 0.0089(16) 0.0127(16) 0.0362(16)
C01Z 0.064(2) 0.0370(15) 0.095(3) 0.0064(16) 0.0069(18) 0.0194(14)
C020 0.15(2) 0.080(12) 0.033(8) 0.001(7) 0.025(8) 0.045(11)
C021 0.0649(19) 0.0559(17) 0.0456(16) 0.0117(13) 0.0042(14) 0.0174(15)
C022 0.080(2) 0.0573(19) 0.0449(17) 0.0103(14) 0.0000(15) 0.0023(16)
C023 0.0602(19) 0.0451(16) 0.074(2) -0.0035(15) 0.0031(16) 0.0191(14)
C024 0.035(10) 0.064(10) 0.043(8) 0.021(7) -0.007(6) -0.013(8)
C025 0.0432(17) 0.086(3) 0.075(2) -0.017(2) 0.0031(15) 0.0257(17)
C026 0.051(5) 0.038(6) 0.039(8) 0.002(7) 0.002(7) 0.020(4)
C027 0.112(12) 0.091(16) 0.036(10) 0.027(10) 0.026(9) 0.053(13)
C028 0.0664(15) 0.0658(19) 0.0393(14) 0.0089(13) 0.0258(11) 0.0107(15)
C029 0.064(6) 0.046(8) 0.044(5) 0.013(5) 0.015(4) 0.029(7)
C02A 0.088(3) 0.060(2) 0.0508(18) 0.0130(15) 0.0093(17) 0.0187(18)
C02B 0.081(2) 0.0591(19) 0.0509(17) 0.0121(15) 0.0046(16) 0.0277(17)
C02C 0.073(2) 0.076(2) 0.060(2) 0.0191(18) 0.0109(17) 0.0298(19)
C02D 0.092(3) 0.0581(19) 0.0453(16) 0.0036(14) 0.0095(16) 0.0388(18)
C02E 0.098(3) 0.066(2) 0.0315(15) -0.0027(14) -0.0048(16) 0.0024(19)
C02F 0.069(2) 0.0565(18) 0.0609(19) 0.0265(15) 0.0153(15) 0.0216(16)
C02G 0.046(4) 0.045(8) 0.032(6) -0.001(6) 0.008(3) 0.017(6)
C02H 0.067(6) 0.048(11) 0.039(6) 0.013(7) 0.002(4) 0.017(9)
C02I 0.096(3) 0.061(2) 0.0522(19) 0.0044(16) 0.0051(18) 0.0252(19)
C02J 0.0640(16) 0.065(2) 0.0630(19) -0.0025(16) 0.0270(13) 0.0041(16)
N02K 0.070(5) 0.071(7) 0.040(7) 0.019(5) 0.014(5) 0.029(4)
C02L 0.071(2) 0.076(2) 0.094(3) -0.005(2) 0.001(2) 0.047(2)
C02M 0.0739(17) 0.076(2) 0.0454(15) 0.0180(15) 0.0306(12) 0.0083(17)
C02N 0.074(8) 0.041(8) 0.053(9) 0.010(6) 0.018(7) 0.021(7)
C02O 0.042(5) 0.019(7) 0.050(10) 0.005(6) -0.004(7) 0.007(5)
C02P 0.114(3) 0.057(2) 0.0370(16) 0.0054(14) 0.0042(18) -0.009(2)
C02Q 0.101(3) 0.063(2) 0.0463(17) 0.0012(15) 0.0119(18) 0.019(2)
C02R 0.086(3) 0.062(2) 0.0554(19) 0.0038(16) 0.0029(17) 0.0236(18)
C02S 0.122(3) 0.081(3) 0.0444(18) 0.0086(17) 0.0139(19) 0.057(3)
C02T 0.088(3) 0.077(2) 0.0507(18) 0.0129(17) 0.0140(17) 0.040(2)
C02U 0.090(3) 0.065(2) 0.0526(19) -0.0025(16) 0.0050(17) 0.0300(19)
C02V 0.087(3) 0.0587(19) 0.0574(19) 0.0090(16) 0.0111(18) 0.0180(18)
C02W 0.080(3) 0.094(3) 0.058(2) 0.0073(19) 0.0061(18) 0.042(2)
C02X 0.072(9) 0.062(10) 0.061(10) 0.035(7) -0.005(8) 0.013(6)
C02Y 0.086(11) 0.051(10) 0.094(14) 0.018(8) 0.002(9) 0.009(8)
C02Z 0.099(3) 0.087(3) 0.0326(16) 0.0126(16) -0.0021(17) 0.003(2)
C030 0.126(4) 0.095(3) 0.060(2) 0.010(2) 0.011(2) 0.060(3)
C031 0.078(2) 0.071(2) 0.062(2) 0.0115(17) 0.0216(18) 0.0189(19)
C032 0.091(3) 0.082(3) 0.059(2) 0.0172(19) 0.0092(19) 0.029(2)
C033 0.162(5) 0.099(3) 0.055(2) -0.002(2) 0.013(3) 0.072(3)
C034 0.204(7) 0.111(4) 0.061(3) 0.011(3) 0.011(3) 0.086(4)
C0 0.030(7) 0.037(7) 0.038(4) 0.009(3) 0.005(2) 0.008(8)
C0AA 0.033(3) 0.036(5) 0.034(4) 0.013(4) 0.005(4) 0.011(3)
C1AA 0.045(6) 0.046(6) 0.038(4) 0.015(3) 0.012(2) 0.017(7)
N01T 0.070(3) 0.057(4) 0.039(4) 0.015(3) 0.009(3) 0.024(2)
C1 0.076(5) 0.071(6) 0.039(5) 0.017(4) 0.007(4) 0.024(5)
C2 0.051(10) 0.056(5) 0.033(3) 0.008(3) -0.013(3) -0.009(5)
C3 0.066(4) 0.045(4) 0.042(5) 0.005(4) 0.012(5) 0.024(3)
C4 0.077(5) 0.063(5) 0.041(4) 0.010(3) 0.013(4) 0.027(4)
C5 0.052(3) 0.047(5) 0.032(3) 0.010(4) 0.011(2) 0.025(4)
C2AA 0.048(3) 0.039(5) 0.029(4) 0.003(4) 0.006(3) 0.016(4)
C3AA 0.062(4) 0.045(6) 0.032(4) 0.014(4) 0.002(3) 0.010(4)
N02L 0.065(3) 0.054(3) 0.037(3) 0.009(2) 0.005(2) 0.023(2)
C4AA 0.082(6) 0.050(6) 0.040(4) 0.009(4) 0.016(4) 0.032(6)
C5AA 0.048(3) 0.031(4) 0.040(4) 0.011(3) 0.006(3) 0.014(3)
C6AA 0.089(8) 0.051(5) 0.037(4) 0.018(4) -0.001(4) 0.011(4)
C7AA 0.085(5) 0.050(7) 0.033(3) 0.007(3) 0.007(3) 0.014(5)

loop_
_atom_type_symbol
_atom_type_description
_atom_type_scat_dispersion_real
_atom_type_scat_dispersion_imag
_atom_type_scat_source
C C 0.0181 0.0091 'International Tables Vol C Tables 4.2.6.8 and 6.1.1.4'
H H 0.0000 0.0000 'International Tables Vol C Tables 4.2.6.8 and 6.1.1.4'
N N 0.0311 0.0180 'International Tables Vol C Tables 4.2.6.8 and 6.1.1.4'
O O 0.0492 0.0322 'International Tables Vol C Tables 4.2.6.8 and 6.1.1.4'
S S 0.3331 0.5567 'International Tables Vol C Tables 4.2.6.8 and 6.1.1.4'

loop_
_geom_angle_atom_site_label_1
_geom_angle_atom_site_label_2
_geom_angle_atom_site_label_3
_geom_angle
_geom_angle_site_symmetry_1
_geom_angle_site_symmetry_3
C00K S001 C00T 92.23(12) . .
C012 S002 C00V 92.08(12) . .
C013 S003 C00W 92.08(12) . .
C00J S004 C00Y 92.23(12) . .
C01L S005 C01A 92.75(14) . .
C025 S006 C01C 92.95(17) . .
C01W S007 C010 92.44(15) . .
C02J S008 C014 93.44(17) . .
C017 O009 C01V 118.4(2) . .
C014 C00A H00A 130.9 . .
C02M C00A H00A 130.9 . .
C02M C00A C014 98.2(2) . .
C01G O00B C02F 116.7(2) . .
C01D O00C C02S 118.4(2) . .
C01O O00D C01U 116.3(2) . .
C010 C00E H00E 130.3 . .
C028 C00E H00E 130.3 . .
C028 C00E C010 99.4(2) . .
C01M O00F C033 118.6(3) . .
C024 O00G C02Z 117.9(11) . .
C2 O00G C02Z 118.0(6) . .
C00L C00H C00M 122.5(2) . .
C00V C00H C00L 112.5(2) . .
C00V C00H C00M 124.9(2) . .
N00Q N00I C01E 112.5(3) . .
C00Z C00J S004 110.3(2) . .
C00Z C00J C01C 129.1(2) . .
C01C C00J S004 120.6(2) . .
C00R C00K S001 110.62(19) . .
C00R C00K C01A 128.4(2) . .
C01A C00K S001 120.95(19) . .
C00H C00L H00L 123.3 . .
C012 C00L C00H 113.4(2) . .
C012 C00L H00L 123.3 . .
C00P C00M C00H 119.3(2) . .
C016 C00M C00H 120.4(2) . .
C016 C00M C00P 120.3(2) . .
C00S C00N H00N 123.0 . .
C013 C00N H00N 123.0 . .
C013 C00N C00S 114.0(2) . .
C00R C00O C00X 122.3(2) . .
C00T C00O C00R 111.4(2) . .
C00T C00O C00X 126.2(2) . .
C00M C00P C01K 122.0(2) . .
C01F C00P C00M 119.3(2) . .
C01F C00P C01K 118.7(2) . .
N00I N00Q C019 112.6(3) . .
C00K C00R C00O 114.3(2) . .
C00K C00R H00R 122.8 . .
C00O C00R H00R 122.8 . .
C00N C00S C011 121(2) . .
C00N C00S C0 124.7(12) . .
C00W C00S C00N 112.1(2) . .
C00W C00S C011 125.9(18) . .
C00W C00S C0 123.1(12) . .
C00O C00T S001 111.36(19) . .
C00O C00T C00W 129.7(2) . .
C00W C00T S001 118.77(18) . .
C00Y C00U C00Z 111.4(2) . .
C00Y C00U C018 125.8(2) . .
C00Z C00U C018 122.7(2) . .
C00H C00V S002 111.15(19) . .
C00H C00V C00Y 128.8(2) . .
C00Y C00V S002 119.82(19) . .
C00S C00W S003 111.18(19) . .
C00S C00W C00T 128.3(2) . .
C00T C00W S003 120.48(19) . .
C017 C00X C00O 121.0(2) . .
C017 C00X C01D 118.4(2) . .
C01D C00X C00O 120.5(2) . .
C00U C00Y S004 111.48(19) . .
C00U C00Y C00V 130.5(2) . .
C00V C00Y S004 117.84(19) . .
C00J C00Z C00U 114.5(2) . .
C00J C00Z H00Z 122.7 . .
C00U C00Z H00Z 122.7 . .
C00E C010 S007 115.56(18) . .
C013 C010 S007 120.6(2) . .
C013 C010 C00E 123.8(2) . .
C01J C011 C00S 122.1(11) . .
C01J C011 C01P 117.3(11) . .
C01P C011 C00S 120.2(11) . .
C00L C012 S002 110.81(19) . .
C00L C012 C014 128.5(2) . .
C014 C012 S002 120.6(2) . .
C00N C013 S003 110.66(19) . .
C00N C013 C010 128.2(2) . .
C010 C013 S003 121.1(2) . .
C00A C014 S008 115.02(18) . .
C012 C014 S008 121.6(2) . .
C012 C014 C00A 123.4(2) . .
C01A C015 H015 126.7 . .
C01A C015 C01Y 106.7(3) . .
C01Y C015 H015 126.7 . .
C00M C016 C02D 122.1(2) . .
C01B C016 C00M 118.5(3) . .
C01B C016 C02D 119.3(3) . .
O009 C017 C00X 115.6(2) . .
O009 C017 C01H 123.6(2) . .
C01H C017 C00X 120.8(3) . .
C01G C018 C00U 121.4(3) . .
C01G C018 C01M 118.1(3) . .
C01M C018 C00U 120.5(3) . .
C01B C019 N00Q 124.3(3) . .
C01F C019 N00Q 115.6(3) . .
C01F C019 C01B 120.1(2) . .
C00K C01A S005 120.97(19) . .
C00K C01A C015 127.5(2) . .
C015 C01A S005 111.57(19) . .
C016 C01B H01E 119.5 . .
C019 C01B C016 121.0(3) . .
C019 C01B H01E 119.5 . .
C00J C01C S006 120.8(2) . .
C00J C01C C01N 127.3(3) . .
C01N C01C S006 111.9(2) . .
O00C C01D C00X 116.0(2) . .
O00C C01D C01I 123.2(3) . .
C01I C01D C00X 120.8(3) . .
C022 C01E N00I 115.3(3) . .
C02E C01E N00I 125.4(3) . .
C02E C01E C022 119.3(3) . .
C00P C01F H01F 119.6 . .
C019 C01F C00P 120.8(3) . .
C019 C01F H01F 119.6 . .
O00B C01G C018 115.6(2) . .
O00B C01G C01T 123.4(3) . .
C018 C01G C01T 121.0(3) . .
C017 C01H H01H 120.3 . .
C01Q C01H C017 119.4(3) . .
C01Q C01H H01H 120.3 . .
C01D C01I H01I 120.4 . .
C01Q C01I C01D 119.2(3) . .
C01Q C01I H01I 120.4 . .
C011 C01J C026 117.4(11) . .
C02O C01J C011 122.0(12) . .
C02O C01J C026 120.4(13) . .
C00P C01K H01G 109.5 . .
C00P C01K H01J 109.5 . .
C00P C01K H01K 109.5 . .
H01G C01K H01J 109.5 . .
H01G C01K H01K 109.5 . .
H01J C01K H01K 109.5 . .
S005 C01L H01L 123.2 . .
C01Y C01L S005 113.6(2) . .
C01Y C01L H01L 123.2 . .
O00F C01M C018 115.7(3) . .
O00F C01M C023 123.2(3) . .
C023 C01M C018 121.0(3) . .
C01C C01N H01N 126.8 . .
C01C C01N C02L 106.3(3) . .
C02L C01N H01N 126.8 . .
O00D C01O C01X 117.9(3) . .
O00D C01O C02P 122.7(3) . .
C01X C01O C02P 119.4(3) . .
C011 C01P C02N 122.2(14) . .
C029 C01P C011 120.8(12) . .
C029 C01P C02N 116.9(13) . .
C01H C01Q C01I 121.5(3) . .
C01H C01Q H01Q 119.3 . .
C01I C01Q H01Q 119.3 . .
H01A C01R H01B 107.8 . .
C01V C01R H01A 109.0 . .
C01V C01R H01B 109.0 . .
C01V C01R C021 113.0(3) . .
C021 C01R H01A 109.0 . .
C021 C01R H01B 109.0 . .
N02K N01S C02H 114.6(12) . .
C01G C01T H01T 120.3 . .
C01Z C01T C01G 119.3(3) . .
C01Z C01T H01T 120.3 . .
O00D C01U H01M 109.5 . .
O00D C01U H01O 109.5 . .
O00D C01U C02B 110.9(3) . .
H01M C01U H01O 108.0 . .
C02B C01U H01M 109.5 . .
C02B C01U H01O 109.5 . .
O009 C01V C01R 107.7(2) . .
O009 C01V H01C 110.2 . .
O009 C01V H01D 110.2 . .
C01R C01V H01C 110.2 . .
C01R C01V H01D 110.2 . .
H01C C01V H01D 108.5 . .
S007 C01W H01W 122.5 . .
C028 C01W S007 115.1(2) . .
C028 C01W H01W 122.5 . .
C01O C01X H01X 119.7 . .
C01O C01X C022 120.5(3) . .
C022 C01X H01X 119.7 . .
C015 C01Y H01Y 122.4 . .
C01L C01Y C015 115.2(3) . .
C01L C01Y H01Y 122.4 . .
C01T C01Z H01Z 119.1 . .
C01T C01Z C023 121.7(3) . .
C023 C01Z H01Z 119.1 . .
C024 C020 H020 122.6 . .
C024 C020 C027 114.8(16) . .
C027 C020 H020 122.6 . .
C01R C021 H02A 109.3 . .
C01R C021 H02B 109.3 . .
C01R C021 C02I 111.6(3) . .
H02A C021 H02B 108.0 . .
C02I C021 H02A 109.3 . .
C02I C021 H02B 109.3 . .
C01E C022 C01X 120.3(3) . .
C01E C022 H022 119.8 . .
C01X C022 H022 119.8 . .
C01M C023 H023 120.6 . .
C01Z C023 C01M 118.8(3) . .
C01Z C023 H023 120.6 . .
O00G C024 C020 121.6(16) . .
O00G C024 C02X 109.1(17) . .
C02X C024 C020 119.0(18) . .
S006 C025 H025 123.4 . .
C02L C025 S006 113.2(3) . .
C02L C025 H025 123.4 . .
C01J C026 H02C 109.5 . .
C01J C026 H02D 109.5 . .
C01J C026 H02E 109.5 . .
H02C C026 H02D 109.5 . .
H02C C026 H02E 109.5 . .
H02D C026 H02E 109.5 . .
C020 C027 H027 119.6 . .
C02H C027 C020 120.9(14) . .
C02H C027 H027 119.6 . .
C00E C028 H028 121.3 . .
C01W C028 C00E 117.5(3) . .
C01W C028 H028 121.3 . .
C01P C029 H029 120.0 . .
C02G C029 C01P 120.1(12) . .
C02G C029 H029 120.0 . .
H02F C02A H02G 107.7 . .
C02Q C02A H02F 108.8 . .
C02Q C02A H02G 108.8 . .
C02Q C02A C02V 113.8(3) . .
C02V C02A H02F 108.8 . .
C02V C02A H02G 108.8 . .
C01U C02B H02 108.8 . .
C01U C02B H 108.8 . .
H02 C02B H 107.6 . .
C02T C02B C01U 114.0(3) . .
C02T C02B H02 108.8 . .
C02T C02B H 108.8 . .
H2 C02C HA 108.3 . .
C02F C02C H2 110.0 . .
C02F C02C HA 110.0 . .
C02F C02C C032 108.7(3) . .
C032 C02C H2 110.0 . .
C032 C02C HA 110.0 . .
C016 C02D H3 109.5 . .
C016 C02D HB 109.5 . .
C016 C02D HC 109.5 . .
H3 C02D HB 109.5 . .
H3 C02D HC 109.5 . .
HB C02D HC 109.5 . .
C01E C02E H6 119.7 . .
C01E C02E C02P 120.6(3) . .
C02P C02E H6 119.7 . .
O00B C02F C02C 110.3(3) . .
O00B C02F H7 109.6 . .
O00B C02F HD 109.6 . .
C02C C02F H7 109.6 . .
C02C C02F HD 109.6 . .
H7 C02F HD 108.1 . .
C029 C02G N02K 114.9(12) . .
C02O C02G C029 120.4(9) . .
C02O C02G N02K 124.6(13) . .
C027 C02H N01S 122.2(14) . .
C027 C02H C02Y 118.7(12) . .
C02Y C02H N01S 119.0(15) . .
C021 C02I H02H 107.7 . .
C021 C02I H02I 107.7 . .
H02H C02I H02I 107.1 . .
C02U C02I C021 118.3(3) . .
C02U C02I H02H 107.7 . .
C02U C02I H02I 107.7 . .
S008 C02J H8 122.3 . .
C02M C02J S008 115.5(3) . .
C02M C02J H8 122.3 . .
N01S N02K C02G 114.6(13) . .
C01N C02L H9 122.3 . .
C025 C02L C01N 115.5(3) . .
C025 C02L H9 122.3 . .
C00A C02M H10 121.1 . .
C02J C02M C00A 117.8(3) . .
C02J C02M H10 121.1 . .
C01P C02N H02J 109.5 . .
C01P C02N H02K 109.5 . .
C01P C02N H02L 109.5 . .
H02J C02N H02K 109.5 . .
H02J C02N H02L 109.5 . .
H02K C02N H02L 109.5 . .
C01J C02O H02O 120.4 . .
C02G C02O C01J 119.3(10) . .
C02G C02O H02O 120.4 . .
C01O C02P C02E 119.6(3) . .
C01O C02P H11 120.2 . .
C02E C02P H11 120.2 . .
C02A C02Q H02M 108.5 . .
C02A C02Q H02N 108.5 . .
H02M C02Q H02N 107.5 . .
C02Z C02Q C02A 115.1(4) . .
C02Z C02Q H02M 108.5 . .
C02Z C02Q H02N 108.5 . .
C02U C02R H02R 116.9 . .
C02U C02R C02V 126.1(4) . .
C02V C02R H02R 116.9 . .
O00C C02S H02P 109.5 . .
O00C C02S H02Q 109.5 . .
O00C C02S H02S 109.5 . .
H02P C02S H02Q 109.5 . .
H02P C02S H02S 109.5 . .
H02Q C02S H02S 109.5 . .
C02B C02T H12 108.6 . .
C02B C02T HE 108.6 . .
C02B C02T C031 114.6(3) . .
H12 C02T HE 107.6 . .
C031 C02T H12 108.6 . .
C031 C02T HE 108.6 . .
C02I C02U H02U 116.3 . .
C02R C02U C02I 127.5(4) . .
C02R C02U H02U 116.3 . .
C02A C02V H02T 109.3 . .
C02A C02V H02V 109.3 . .
C02R C02V C02A 111.5(3) . .
C02R C02V H02T 109.3 . .
C02R C02V H02V 109.3 . .
H02T C02V H02V 108.0 . .
C030 C02W H13 117.3 . .
C030 C02W C031 125.5(4) . .
C031 C02W H13 117.3 . .
C024 C02X H02X 121.6 . .
C02Y C02X C024 116.8(15) . .
C02Y C02X H02X 121.6 . .
C02H C02Y H02Y 119.3 . .
C02X C02Y C02H 121.4(16) . .
C02X C02Y H02Y 119.3 . .
O00G C02Z C02Q 113.7(3) . .
O00G C02Z H02W 108.8 . .
O00G C02Z H02Z 108.8 . .
C02Q C02Z H02W 108.8 . .
C02Q C02Z H02Z 108.8 . .
H02W C02Z H02Z 107.7 . .
C02W C030 H030 116.2 . .
C02W C030 C034 127.7(4) . .
C034 C030 H030 116.2 . .
C02T C031 H03A 109.0 . .
C02T C031 H03B 109.0 . .
C02W C031 C02T 112.9(3) . .
C02W C031 H03A 109.0 . .
C02W C031 H03B 109.0 . .
H03A C031 H03B 107.8 . .
C02C C032 H03C 108.1 . .
C02C C032 H03D 108.1 . .
H03C C032 H03D 107.3 . .
C034 C032 C02C 116.6(4) . .
C034 C032 H03C 108.1 . .
C034 C032 H03D 108.1 . .
O00F C033 H03E 109.5 . .
O00F C033 H03F 109.5 . .
O00F C033 H03G 109.5 . .
H03E C033 H03F 109.5 . .
H03E C033 H03G 109.5 . .
H03F C033 H03G 109.5 . .
C030 C034 H03H 108.6 . .
C030 C034 H03I 108.6 . .
C032 C034 C030 114.8(4) . .
C032 C034 H03H 108.6 . .
C032 C034 H03I 108.6 . .
H03H C034 H03I 107.6 . .
C0AA C0 C00S 120.3(8) . .
C0AA C0 C1AA 121.3(8) . .
C1AA C0 C00S 117.7(7) . .
C0 C0AA C3 121.5(7) . .
C5AA C0AA C0 118.9(8) . .
C5AA C0AA C3 119.5(6) . .
C0 C1AA C4AA 122.3(8) . .
C5 C1AA C0 118.7(9) . .
C5 C1AA C4AA 119.0(9) . .
N02L N01T C3AA 114.2(8) . .
C2 C1 H1 121.5 . .
C4 C1 H1 121.5 . .
C4 C1 C2 117.0(11) . .
O00G C2 C1 120.8(10) . .
C6AA C2 O00G 117.3(9) . .
C6AA C2 C1 119.0(8) . .
C0AA C3 H3A 109.5 . .
C0AA C3 H3B 109.5 . .
C0AA C3 H3C 109.5 . .
H3A C3 H3B 109.5 . .
H3A C3 H3C 109.5 . .
H3B C3 H3C 109.5 . .
C1 C4 H4 118.4 . .
C3AA C4 C1 123.2(10) . .
C3AA C4 H4 118.4 . .
C1AA C5 H5 120.0 . .
C2AA C5 C1AA 120.0(7) . .
C2AA C5 H5 120.0 . .
C5 C2AA N02L 124.8(7) . .
C5 C2AA C5AA 120.9(6) . .
C5AA C2AA N02L 114.2(7) . .
C4 C3AA N01T 115.5(10) . .
C4 C3AA C7AA 119.0(7) . .
C7AA C3AA N01T 125.4(8) . .
N01T N02L C2AA 112.5(7) . .
C1AA C4AA H4AA 109.5 . .
C1AA C4AA H4AB 109.5 . .
C1AA C4AA H4AC 109.5 . .
H4AA C4AA H4AB 109.5 . .
H4AA C4AA H4AC 109.5 . .
H4AB C4AA H4AC 109.5 . .
C0AA C5AA C2AA 119.9(6) . .
C0AA C5AA H5AA 120.1 . .
C2AA C5AA H5AA 120.1 . .
C2 C6AA H6AA 118.8 . .
C7AA C6AA C2 122.4(10) . .
C7AA C6AA H6AA 118.8 . .
C3AA C7AA H7AA 120.8 . .
C6AA C7AA C3AA 118.3(8) . .
C6AA C7AA H7AA 120.8 . .

loop_
_geom_bond_atom_site_label_1
_geom_bond_atom_site_label_2
_geom_bond_distance
_geom_bond_site_symmetry_2
S001 C00K 1.722(2) .
S001 C00T 1.735(2) .
S002 C00V 1.732(2) .
S002 C012 1.721(3) .
S003 C00W 1.732(3) .
S003 C013 1.725(3) .
S004 C00J 1.721(3) .
S004 C00Y 1.735(3) .
S005 C01A 1.709(3) .
S005 C01L 1.676(3) .
S006 C01C 1.717(3) .
S006 C025 1.674(4) .
S007 C010 1.697(3) .
S007 C01W 1.662(3) .
S008 C014 1.676(3) .
S008 C02J 1.645(4) .
O009 C017 1.360(3) .
O009 C01V 1.432(3) .
C00A H00A 0.9300 .
C00A C014 1.593(3) .
C00A C02M 1.536(4) .
O00B C01G 1.372(4) .
O00B C02F 1.427(4) .
O00C C01D 1.359(3) .
O00C C02S 1.420(4) .
O00D C01O 1.367(3) .
O00D C01U 1.435(4) .
C00E H00E 0.9300 .
C00E C010 1.548(3) .
C00E C028 1.532(4) .
O00F C01M 1.356(4) .
O00F C033 1.424(5) .
O00G C024 1.377(12) .
O00G C02Z 1.444(5) .
O00G C2 1.396(8) .
C00H C00L 1.421(3) .
C00H C00M 1.495(3) .
C00H C00V 1.362(4) .
N00I N00Q 1.241(4) .
N00I C01E 1.443(4) .
C00J C00Z 1.360(4) .
C00J C01C 1.444(4) .
C00K C00R 1.361(4) .
C00K C01A 1.447(4) .
C00L H00L 0.9300 .
C00L C012 1.366(4) .
C00M C00P 1.409(4) .
C00M C016 1.405(4) .
C00N H00N 0.9300 .
C00N C00S 1.422(3) .
C00N C013 1.360(4) .
C00O C00R 1.429(3) .
C00O C00T 1.373(3) .
C00O C00X 1.486(3) .
C00P C01F 1.389(4) .
C00P C01K 1.502(4) .
N00Q C019 1.431(4) .
C00R H00R 0.9300 .
C00S C00W 1.367(4) .
C00S C011 1.515(11) .
C00S C0 1.489(8) .
C00T C00W 1.459(3) .
C00U C00Y 1.363(4) .
C00U C00Z 1.429(4) .
C00U C018 1.492(4) .
C00V C00Y 1.457(4) .
C00X C017 1.400(4) .
C00X C01D 1.404(4) .
C00Z H00Z 0.9300 .
C010 C013 1.451(3) .
C011 C01J 1.400(14) .
C011 C01P 1.408(13) .
C012 C014 1.448(3) .
C015 H015 0.9300 .
C015 C01A 1.451(4) .
C015 C01Y 1.464(4) .
C016 C01B 1.396(4) .
C016 C02D 1.504(4) .
C017 C01H 1.397(4) .
C018 C01G 1.391(4) .
C018 C01M 1.407(4) .
C019 C01B 1.389(4) .
C019 C01F 1.376(4) .
C01B H01E 0.9300 .
C01C C01N 1.454(4) .
C01D C01I 1.394(4) .
C01E C022 1.373(5) .
C01E C02E 1.371(5) .
C01F H01F 0.9300 .
C01G C01T 1.401(4) .
C01H H01H 0.9300 .
C01H C01Q 1.376(5) .
C01I H01I 0.9300 .
C01I C01Q 1.384(5) .
C01J C026 1.547(14) .
C01J C02O 1.396(14) .
C01K H01G 0.9600 .
C01K H01J 0.9600 .
C01K H01K 0.9600 .
C01L H01L 0.9300 .
C01L C01Y 1.313(5) .
C01M C023 1.396(4) .
C01N H01N 0.9300 .
C01N C02L 1.469(5) .
C01O C01X 1.370(5) .
C01O C02P 1.381(5) .
C01P C029 1.392(13) .
C01P C02N 1.500(14) .
C01Q H01Q 0.9300 .
C01R H01A 0.9700 .
C01R H01B 0.9700 .
C01R C01V 1.497(4) .
C01R C021 1.520(4) .
N01S C02H 1.432(12) .
N01S N02K 1.250(12) .
C01T H01T 0.9300 .
C01T C01Z 1.369(5) .
C01U H01M 0.9700 .
C01U H01O 0.9700 .
C01U C02B 1.514(5) .
C01V H01C 0.9700 .
C01V H01D 0.9700 .
C01W H01W 0.9300 .
C01W C028 1.332(5) .
C01X H01X 0.9300 .
C01X C022 1.378(4) .
C01Y H01Y 0.9300 .
C01Z H01Z 0.9300 .
C01Z C023 1.382(5) .
C020 H020 0.9300 .
C020 C024 1.402(16) .
C020 C027 1.413(14) .
C021 H02A 0.9700 .
C021 H02B 0.9700 .
C021 C02I 1.522(5) .
C022 H022 0.9300 .
C023 H023 0.9300 .
C024 C02X 1.396(16) .
C025 H025 0.9300 .
C025 C02L 1.332(6) .
C026 H02C 0.9600 .
C026 H02D 0.9600 .
C026 H02E 0.9600 .
C027 H027 0.9300 .
C027 C02H 1.355(15) .
C028 H028 0.9300 .
C029 H029 0.9300 .
C029 C02G 1.391(12) .
C02A H02F 0.9700 .
C02A H02G 0.9700 .
C02A C02Q 1.511(5) .
C02A C02V 1.518(6) .
C02B H02 0.9700 .
C02B H 0.9700 .
C02B C02T 1.507(5) .
C02C H2 0.9700 .
C02C HA 0.9700 .
C02C C02F 1.475(5) .
C02C C032 1.527(5) .
C02D H3 0.9600 .
C02D HB 0.9600 .
C02D HC 0.9600 .
C02E H6 0.9300 .
C02E C02P 1.388(5) .
C02F H7 0.9700 .
C02F HD 0.9700 .
C02G N02K 1.424(12) .
C02G C02O 1.378(13) .
C02H C02Y 1.413(14) .
C02I H02H 0.9700 .
C02I H02I 0.9700 .
C02I C02U 1.495(5) .
C02J H8 0.9300 .
C02J C02M 1.330(6) .
C02L H9 0.9300 .
C02M H10 0.9300 .
C02N H02J 0.9600 .
C02N H02K 0.9600 .
C02N H02L 0.9600 .
C02O H02O 0.9300 .
C02P H11 0.9300 .
C02Q H02M 0.9700 .
C02Q H02N 0.9700 .
C02Q C02Z 1.492(6) .
C02R H02R 0.9300 .
C02R C02U 1.301(5) .
C02R C02V 1.517(5) .
C02S H02P 0.9600 .
C02S H02Q 0.9600 .
C02S H02S 0.9600 .
C02T H12 0.9700 .
C02T HE 0.9700 .
C02T C031 1.537(6) .
C02U H02U 0.9300 .
C02V H02T 0.9700 .
C02V H02V 0.9700 .
C02W H13 0.9300 .
C02W C030 1.310(6) .
C02W C031 1.480(5) .
C02X H02X 0.9300 .
C02X C02Y 1.344(15) .
C02Y H02Y 0.9300 .
C02Z H02W 0.9700 .
C02Z H02Z 0.9700 .
C030 H030 0.9300 .
C030 C034 1.513(6) .
C031 H03A 0.9700 .
C031 H03B 0.9700 .
C032 H03C 0.9700 .
C032 H03D 0.9700 .
C032 C034 1.440(6) .
C033 H03E 0.9600 .
C033 H03F 0.9600 .
C033 H03G 0.9600 .
C034 H03H 0.9700 .
C034 H03I 0.9700 .
C0 C0AA 1.394(9) .
C0 C1AA 1.409(10) .
C0AA C3 1.532(9) .
C0AA C5AA 1.386(9) .
C1AA C5 1.388(9) .
C1AA C4AA 1.505(10) .
N01T C3AA 1.432(9) .
N01T N02L 1.256(8) .
C1 H1 0.9300 .
C1 C2 1.403(11) .
C1 C4 1.398(10) .
C2 C6AA 1.391(10) .
C3 H3A 0.9600 .
C3 H3B 0.9600 .
C3 H3C 0.9600 .
C4 H4 0.9300 .
C4 C3AA 1.362(11) .
C5 H5 0.9300 .
C5 C2AA 1.385(9) .
C2AA N02L 1.428(8) .
C2AA C5AA 1.397(9) .
C3AA C7AA 1.413(10) .
C4AA H4AA 0.9600 .
C4AA H4AB 0.9600 .
C4AA H4AC 0.9600 .
C5AA H5AA 0.9300 .
C6AA H6AA 0.9300 .
C6AA C7AA 1.366(10) .
C7AA H7AA 0.9300 .

loop_
_geom_torsion_atom_site_label_1
_geom_torsion_atom_site_label_2
_geom_torsion_atom_site_label_3
_geom_torsion_atom_site_label_4
_geom_torsion
_geom_torsion_site_symmetry_1
_geom_torsion_site_symmetry_2
_geom_torsion_site_symmetry_3
_geom_torsion_site_symmetry_4
S001 C00K C00R C00O -1.2(3) . . . .
S001 C00K C01A S005 -175.83(15) . . . .
S001 C00K C01A C015 4.7(4) . . . .
S001 C00T C00W S003 -56.9(3) . . . .
S001 C00T C00W C00S 119.5(3) . . . .
S002 C00V C00Y S004 57.2(3) . . . .
S002 C00V C00Y C00U -127.9(3) . . . .
S002 C012 C014 S008 -167.25(15) . . . .
S002 C012 C014 C00A 13.4(3) . . . .
S004 C00J C00Z C00U 0.5(3) . . . .
S004 C00J C01C S006 -178.36(15) . . . .
S004 C00J C01C C01N 3.2(4) . . . .
S005 C01L C01Y C015 0.6(4) . . . .
S006 C01C C01N C02L -4.4(4) . . . .
S006 C025 C02L C01N -1.2(5) . . . .
S007 C010 C013 S003 166.24(15) . . . .
S007 C010 C013 C00N -14.6(4) . . . .
S007 C01W C028 C00E -0.4(4) . . . .
S008 C02J C02M C00A 1.3(5) . . . .
O009 C017 C01H C01Q 179.7(3) . . . .
O00B C01G C01T C01Z 179.8(3) . . . .
O00C C01D C01I C01Q -178.7(3) . . . .
O00D C01O C01X C022 177.2(3) . . . .
O00D C01O C02P C02E -178.1(4) . . . .
O00D C01U C02B C02T -176.2(3) . . . .
C00E C010 C013 S003 -15.4(4) . . . .
C00E C010 C013 C00N 163.8(3) . . . .
O00F C01M C023 C01Z 179.2(3) . . . .
O00G C024 C02X C02Y -177(3) . . . .
O00G C2 C6AA C7AA 172.6(16) . . . .
C00H C00L C012 S002 1.4(3) . . . .
C00H C00L C012 C014 -179.2(2) . . . .
C00H C00M C00P C01F -179.3(2) . . . .
C00H C00M C00P C01K 0.5(4) . . . .
C00H C00M C016 C01B 178.2(2) . . . .
C00H C00M C016 C02D 0.6(4) . . . .
C00H C00V C00Y S004 -116.8(3) . . . .
C00H C00V C00Y C00U 58.2(4) . . . .
N00I N00Q C019 C01B 31.7(4) . . . .
N00I N00Q C019 C01F -150.9(3) . . . .
N00I C01E C022 C01X -174.4(3) . . . .
N00I C01E C02E C02P 173.5(4) . . . .
C00J S004 C00Y C00U -2.5(2) . . . .
C00J S004 C00Y C00V 173.4(2) . . . .
C00J C01C C01N C02L 174.2(3) . . . .
C00K S001 C00T C00O 1.7(2) . . . .
C00K S001 C00T C00W -174.6(2) . . . .
C00L C00H C00M C00P 70.8(3) . . . .
C00L C00H C00M C016 -106.5(3) . . . .
C00L C00H C00V S002 0.1(3) . . . .
C00L C00H C00V C00Y 174.4(3) . . . .
C00L C012 C014 S008 13.3(4) . . . .
C00L C012 C014 C00A -166.0(2) . . . .
C00M C00H C00L C012 177.9(2) . . . .
C00M C00H C00V S002 -178.8(2) . . . .
C00M C00H C00V C00Y -4.4(4) . . . .
C00M C00P C01F C019 2.0(4) . . . .
C00M C016 C01B C019 0.2(4) . . . .
C00N C00S C00W S003 -1.1(3) . . . .
C00N C00S C00W C00T -177.8(3) . . . .
C00N C00S C011 C01J -82(4) . . . .
C00N C00S C011 C01P 105(4) . . . .
C00N C00S C0 C0AA -62(3) . . . .
C00N C00S C0 C1AA 108(2) . . . .
C00O C00T C00W S003 127.7(3) . . . .
C00O C00T C00W C00S -56.0(4) . . . .
C00O C00X C017 O009 -4.1(4) . . . .
C00O C00X C017 C01H 176.3(3) . . . .
C00O C00X C01D O00C 2.9(4) . . . .
C00O C00X C01D C01I -176.0(3) . . . .
C00P C00M C016 C01B 0.9(4) . . . .
C00P C00M C016 C02D -176.6(3) . . . .
N00Q N00I C01E C022 -169.9(3) . . . .
N00Q N00I C01E C02E 11.9(5) . . . .
N00Q C019 C01B C016 176.9(3) . . . .
N00Q C019 C01F C00P -178.3(3) . . . .
C00R C00K C01A S005 3.2(4) . . . .
C00R C00K C01A C015 -176.3(3) . . . .
C00R C00O C00T S001 -2.6(3) . . . .
C00R C00O C00T C00W 173.1(3) . . . .
C00R C00O C00X C017 -53.7(4) . . . .
C00R C00O C00X C01D 122.0(3) . . . .
C00S C00N C013 S003 -1.5(3) . . . .
C00S C00N C013 C010 179.2(2) . . . .
C00S C011 C01J C026 10(5) . . . .
C00S C011 C01J C02O -175(3) . . . .
C00S C011 C01P C029 172(3) . . . .
C00S C011 C01P C02N -10(6) . . . .
C00S C0 C0AA C3 -5(3) . . . .
C00S C0 C0AA C5AA 177.3(16) . . . .
C00S C0 C1AA C5 -176.4(17) . . . .
C00S C0 C1AA C4AA 0(4) . . . .
C00T S001 C00K C00R -0.3(2) . . . .
C00T S001 C00K C01A 178.9(2) . . . .
C00T C00O C00R C00K 2.5(3) . . . .
C00T C00O C00X C017 130.5(3) . . . .
C00T C00O C00X C01D -53.8(4) . . . .
C00U C018 C01G O00B 3.4(4) . . . .
C00U C018 C01G C01T -177.3(3) . . . .
C00U C018 C01M O00F -2.2(4) . . . .
C00U C018 C01M C023 177.0(3) . . . .
C00V S002 C012 C00L -1.1(2) . . . .
C00V S002 C012 C014 179.4(2) . . . .
C00V C00H C00L C012 -1.0(3) . . . .
C00V C00H C00M C00P -110.4(3) . . . .
C00V C00H C00M C016 72.3(4) . . . .
C00W S003 C013 C00N 0.7(2) . . . .
C00W S003 C013 C010 -180.0(2) . . . .
C00W C00S C011 C01J 110(4) . . . .
C00W C00S C011 C01P -63(5) . . . .
C00W C00S C0 C0AA 115(2) . . . .
C00W C00S C0 C1AA -74(3) . . . .
C00X C00O C00R C00K -173.8(2) . . . .
C00X C00O C00T S001 173.5(2) . . . .
C00X C00O C00T C00W -10.7(5) . . . .
C00X C017 C01H C01Q -0.8(5) . . . .
C00X C01D C01I C01Q 0.1(5) . . . .
C00Y S004 C00J C00Z 1.1(2) . . . .
C00Y S004 C00J C01C -177.3(2) . . . .
C00Y C00U C00Z C00J -2.3(4) . . . .
C00Y C00U C018 C01G -128.2(3) . . . .
C00Y C00U C018 C01M 55.2(4) . . . .
C00Z C00J C01C S006 3.6(4) . . . .
C00Z C00J C01C C01N -174.9(3) . . . .
C00Z C00U C00Y S004 3.1(3) . . . .
C00Z C00U C00Y C00V -172.1(3) . . . .
C00Z C00U C018 C01G 54.6(4) . . . .
C00Z C00U C018 C01M -122.0(3) . . . .
C010 S007 C01W C028 0.4(3) . . . .
C010 C00E C028 C01W 0.1(4) . . . .
C011 C00S C00W S003 167.9(12) . . . .
C011 C00S C00W C00T -8.7(13) . . . .
C011 C01J C02O C02G 3(4) . . . .
C011 C01P C029 C02G 3(5) . . . .
C012 S002 C00V C00H 0.6(2) . . . .
C012 S002 C00V C00Y -174.3(2) . . . .
C013 S003 C00W C00S 0.3(2) . . . .
C013 S003 C00W C00T 177.2(2) . . . .
C013 C00N C00S C00W 1.7(3) . . . .
C013 C00N C00S C011 -167.9(9) . . . .
C013 C00N C00S C0 179.3(7) . . . .
C014 S008 C02J C02M -1.2(3) . . . .
C014 C00A C02M C02J -0.6(4) . . . .
C016 C00M C00P C01F -2.0(4) . . . .
C016 C00M C00P C01K 177.8(3) . . . .
C017 O009 C01V C01R -175.8(3) . . . .
C017 C00X C01D O00C 178.7(2) . . . .
C017 C00X C01D C01I -0.2(4) . . . .
C017 C01H C01Q C01I 0.7(5) . . . .
C018 C00U C00Y S004 -174.4(2) . . . .
C018 C00U C00Y C00V 10.4(5) . . . .
C018 C00U C00Z C00J 175.3(2) . . . .
C018 C01G C01T C01Z 0.5(5) . . . .
C018 C01M C023 C01Z 0.1(5) . . . .
C01A S005 C01L C01Y 1.8(3) . . . .
C01A C00K C00R C00O 179.8(3) . . . .
C01A C015 C01Y C01L -3.1(4) . . . .
C01B C019 C01F C00P -0.8(4) . . . .
C01C S006 C025 C02L -1.3(3) . . . .
C01C C00J C00Z C00U 178.7(3) . . . .
C01C C01N C02L C025 3.6(5) . . . .
C01D C00X C017 O009 -179.9(2) . . . .
C01D C00X C017 C01H 0.6(4) . . . .
C01D C01I C01Q C01H -0.3(5) . . . .
C01E N00I N00Q C019 -175.4(2) . . . .
C01E C02E C02P C01O 0.6(7) . . . .
C01F C019 C01B C016 -0.3(4) . . . .
C01G O00B C02F C02C 179.9(3) . . . .
C01G C018 C01M O00F -178.9(3) . . . .
C01G C018 C01M C023 0.4(4) . . . .
C01G C01T C01Z C023 -0.1(5) . . . .
C01J C011 C01P C029 -1(6) . . . .
C01J C011 C01P C02N 176(3) . . . .
C01K C00P C01F C019 -177.9(3) . . . .
C01L S005 C01A C00K 176.9(2) . . . .
C01L S005 C01A C015 -3.6(2) . . . .
C01M C018 C01G O00B 180.0(3) . . . .
C01M C018 C01G C01T -0.7(4) . . . .
C01O O00D C01U C02B 71.2(4) . . . .
C01O C01X C022 C01E 1.0(6) . . . .
C01P C011 C01J C026 -177(3) . . . .
C01P C011 C01J C02O -2(6) . . . .
C01P C029 C02G N02K -179(2) . . . .
C01P C029 C02G C02O -2(3) . . . .
C01R C021 C02I C02U 178.1(3) . . . .
N01S C02H C02Y C02X -176(3) . . . .
C01T C01Z C023 C01M -0.2(5) . . . .
C01U O00D C01O C01X -134.1(3) . . . .
C01U O00D C01O C02P 48.2(5) . . . .
C01U C02B C02T C031 74.7(4) . . . .
C01V O009 C017 C00X 177.7(2) . . . .
C01V O009 C017 C01H -2.8(4) . . . .
C01V C01R C021 C02I -174.6(3) . . . .
C01W S007 C010 C00E -0.4(2) . . . .
C01W S007 C010 C013 178.2(2) . . . .
C01X C01O C02P C02E 4.2(7) . . . .
C01Y C015 C01A S005 4.2(3) . . . .
C01Y C015 C01A C00K -176.3(3) . . . .
C020 C024 C02X C02Y -31(5) . . . .
C020 C027 C02H N01S 179(3) . . . .
C020 C027 C02H C02Y -5(5) . . . .
C021 C01R C01V O009 177.8(3) . . . .
C021 C02I C02U C02R 5.7(7) . . . .
C022 C01E C02E C02P -4.6(6) . . . .
C024 O00G C02Z C02Q 55.0(14) . . . .
C024 C020 C027 C02H -15(5) . . . .
C024 C02X C02Y C02H 10(5) . . . .
C025 S006 C01C C00J -175.2(2) . . . .
C025 S006 C01C C01N 3.4(3) . . . .
C026 C01J C02O C02G 177.7(16) . . . .
C027 C020 C024 O00G 175(3) . . . .
C027 C020 C024 C02X 34(5) . . . .
C027 C02H C02Y C02X 8(4) . . . .
C028 C00E C010 S007 0.2(3) . . . .
C028 C00E C010 C013 -178.2(3) . . . .
C029 C02G N02K N01S 178.9(12) . . . .
C029 C02G C02O C01J -1(2) . . . .
C02A C02Q C02Z O00G 55.3(4) . . . .
C02B C02T C031 C02W 60.2(5) . . . .
C02C C032 C034 C030 175.2(5) . . . .
C02D C016 C01B C019 177.9(3) . . . .
C02E C01E C022 C01X 3.8(6) . . . .
C02F O00B C01G C018 -179.4(3) . . . .
C02F O00B C01G C01T 1.3(4) . . . .
C02F C02C C032 C034 -170.4(5) . . . .
C02H N01S N02K C02G -177.0(12) . . . .
C02J S008 C014 C00A 0.8(2) . . . .
C02J S008 C014 C012 -178.7(2) . . . .
N02K N01S C02H C027 -4(3) . . . .
N02K N01S C02H C02Y 179.8(18) . . . .
N02K C02G C02O C01J 176.1(17) . . . .
C02M C00A C014 S008 -0.2(3) . . . .
C02M C00A C014 C012 179.2(3) . . . .
C02N C01P C029 C02G -175(2) . . . .
C02O C02G N02K N01S 1.4(18) . . . .
C02P C01O C01X C022 -5.0(6) . . . .
C02Q C02A C02V C02R 68.6(4) . . . .
C02S O00C C01D C00X 169.9(3) . . . .
C02S O00C C01D C01I -11.2(5) . . . .
C02U C02R C02V C02A -110.8(5) . . . .
C02V C02A C02Q C02Z -165.2(3) . . . .
C02V C02R C02U C02I 177.6(4) . . . .
C02W C030 C034 C032 154.7(6) . . . .
C02Z O00G C024 C020 45(4) . . . .
C02Z O00G C024 C02X -171(2) . . . .
C02Z O00G C2 C1 10(2) . . . .
C02Z O00G C2 C6AA -150.9(13) . . . .
C030 C02W C031 C02T -115.4(5) . . . .
C031 C02W C030 C034 174.7(5) . . . .
C032 C02C C02F O00B -178.0(3) . . . .
C033 O00F C01M C018 -174.3(4) . . . .
C033 O00F C01M C023 6.5(5) . . . .
C0 C00S C00W S003 -178.7(6) . . . .
C0 C00S C00W C00T 4.6(7) . . . .
C0 C0AA C5AA C2AA -4(2) . . . .
C0 C1AA C5 C2AA 1(3) . . . .
C0AA C0 C1AA C5 -6(4) . . . .
C0AA C0 C1AA C4AA 171(2) . . . .
C1AA C0 C0AA C3 -175(2) . . . .
C1AA C0 C0AA C5AA 7(3) . . . .
C1AA C5 C2AA N02L -175.8(12) . . . .
C1AA C5 C2AA C5AA 1.9(16) . . . .
N01T C3AA C7AA C6AA -173.8(14) . . . .
C1 C2 C6AA C7AA 12(3) . . . .
C1 C4 C3AA N01T 174.0(14) . . . .
C1 C4 C3AA C7AA -3(2) . . . .
C2 O00G C02Z C02Q 70.2(10) . . . .
C2 C1 C4 C3AA 7(3) . . . .
C2 C6AA C7AA C3AA -7(3) . . . .
C3 C0AA C5AA C2AA 178.4(9) . . . .
C4 C1 C2 O00G -171.3(15) . . . .
C4 C1 C2 C6AA -11(3) . . . .
C4 C3AA C7AA C6AA 3(2) . . . .
C5 C2AA N02L N01T -3.2(9) . . . .
C5 C2AA C5AA C0AA -0.8(14) . . . .
C3AA N01T N02L C2AA 177.6(7) . . . .
N02L N01T C3AA C4 -179.0(12) . . . .
N02L N01T C3AA C7AA -2.4(15) . . . .
N02L C2AA C5AA C0AA 177.2(8) . . . .
C4AA C1AA C5 C2AA -175.4(13) . . . .
C5AA C2AA N02L N01T 179.0(7) . . . .
